data_8106778
loop_
_publ_author_name
'Feng, Xun'
'Tian, Ai-Qin'
'Wang, Cai-Lu'
'Wang, Yang'

_publ_section_title
;
 Crystal structure of
 (E)-2-((2-(2,4-dinitrophenyl)hydrazono)methyl)-4-nitrophenol ---
 triethylamine (2/1), C32H33N11O14
;
_journal_issue 1
_journal_name_full 'Zeitschrift f\"ur Kristallographie - New Crystal Structures'
_journal_page_first 37
_journal_page_last 39
_journal_paper_doi 10.1515/ncrs-2014-9087
_journal_volume 231
_journal_year 2016
_chemical_formula_sum 'C32 H33 N11 O14'
_chemical_formula_weight 795.67
_space_group_IT_number 14
_space_group_name_Hall '-P 2ybc'
_space_group_name_H-M_alt 'P 1 21/c 1'
_symmetry_cell_setting monoclinic
_symmetry_space_group_name_H-M 'P 1 21/c 1'
_atom_sites_solution_hydrogens geom
_atom_sites_solution_primary direct
_atom_sites_solution_secondary difmap
_cell_angle_alpha 90.00
_cell_angle_beta 109.053(2)
_cell_angle_gamma 90.00
_cell_formula_units_Z 4
_cell_length_a 12.3339(18)
_cell_length_b 37.764(5)
_cell_length_c 8.2077(12)
_cell_measurement_temperature 296(2)
_cell_volume 3613.5(9)
_computing_structure_refinement 'SHELXL-97 (Sheldrick, 1997)'
_computing_structure_solution 'SHELXS-97 (Sheldrick, 1990)'
_diffrn_ambient_temperature 296(2)
_diffrn_measured_fraction_theta_full 0.991
_diffrn_measured_fraction_theta_max 0.991
_diffrn_measurement_device_type 'Bruker SMART APEX diffractometer'
_diffrn_measurement_method '\f and \w scans'
_diffrn_radiation_monochromator graphite
_diffrn_radiation_source 'fine-focus sealed tube'
_diffrn_radiation_type MoK\a
_diffrn_radiation_wavelength 0.71073
_diffrn_reflns_av_R_equivalents 0.0801
_diffrn_reflns_av_sigmaI/netI 0.1108
_diffrn_reflns_limit_h_max 14
_diffrn_reflns_limit_h_min -13
_diffrn_reflns_limit_k_max 44
_diffrn_reflns_limit_k_min -45
_diffrn_reflns_limit_l_max 9
_diffrn_reflns_limit_l_min -9
_diffrn_reflns_number 18974
_diffrn_reflns_theta_full 25.50
_diffrn_reflns_theta_max 25.50
_diffrn_reflns_theta_min 2.38
_exptl_absorpt_coefficient_mu 0.117
_exptl_absorpt_correction_T_max 0.9713
_exptl_absorpt_correction_T_min 0.9536
_exptl_crystal_colour red
_exptl_crystal_density_diffrn 1.459
_exptl_crystal_density_method 'not measured'
_exptl_crystal_description block
_exptl_crystal_F_000 1648
_exptl_crystal_size_max 0.41
_exptl_crystal_size_mid 0.32
_exptl_crystal_size_min 0.25
_refine_diff_density_max 0.320
_refine_diff_density_min -0.236
_refine_diff_density_rms 0.044
_refine_ls_extinction_method none
_refine_ls_goodness_of_fit_ref 0.962
_refine_ls_hydrogen_treatment mixed
_refine_ls_matrix_type full
_refine_ls_number_parameters 527
_refine_ls_number_reflns 6644
_refine_ls_number_restraints 0
_refine_ls_restrained_S_all 0.962
_refine_ls_R_factor_all 0.1816
_refine_ls_R_factor_gt 0.0622
_refine_ls_shift/su_max 0.001
_refine_ls_shift/su_mean 0.000
_refine_ls_structure_factor_coef Fsqd
_refine_ls_weighting_details 'calc w=1/[\s^2^(Fo^2^)+(0.0681P)^2^+0.0000P] where P=(Fo^2^+2Fc^2^)/3'
_refine_ls_weighting_scheme calc
_refine_ls_wR_factor_gt 0.1266
_refine_ls_wR_factor_ref 0.1781
_reflns_number_gt 2654
_reflns_number_total 6644
_reflns_threshold_expression >2sigma(I)
_cod_data_source_file suppl_ncrs-2014-9087_suppl.cif
_cod_data_source_block a
_cod_original_cell_volume 3613.6(9)
_cod_original_sg_symbol_H-M p21/c
_cod_database_code 8106778

loop_
_symmetry_equiv_pos_as_xyz
'x, y, z'
'-x, y+1/2, -z+1/2'
'-x, -y, -z'
'x, -y-1/2, z-1/2'

loop_
_atom_site_label
_atom_site_type_symbol
_atom_site_fract_x
_atom_site_fract_y
_atom_site_fract_z
_atom_site_U_iso_or_equiv
_atom_site_adp_type
_atom_site_occupancy
_atom_site_symmetry_multiplicity
_atom_site_calc_flag
_atom_site_refinement_flags
_atom_site_disorder_assembly
_atom_site_disorder_group
N1 N 0.1626(3) 0.11296(9) 0.1062(5) 0.0583(10) Uani 1 1 d . . .
N2 N 0.0908(4) -0.02592(11) 0.3766(7) 0.0778(13) Uani 1 1 d . . .
N3 N 0.3580(4) 0.01704(11) 0.9129(5) 0.0613(10) Uani 1 1 d . . .
N4 N 0.4984(3) 0.04651(9) 0.7162(5) 0.0527(10) Uani 1 1 d . . .
N5 N 0.5552(3) 0.06121(9) 0.6134(4) 0.0503(9) Uani 1 1 d . . .
N6 N 0.6719(4) 0.11437(13) 0.1297(6) 0.0756(12) Uani 1 1 d . . .
N7 N 0.4938(4) 0.20868(10) 0.2030(5) 0.0602(10) Uani 1 1 d . . .
N8 N 0.4147(4) 0.33301(13) 0.2442(6) 0.0748(12) Uani 1 1 d . . .
N9 N 0.6977(3) 0.22872(11) 0.1109(5) 0.0503(10) Uani 1 1 d . . .
N10 N 0.7911(3) 0.23933(9) 0.0662(4) 0.0461(9) Uani 1 1 d . . .
N11 N 1.1180(3) 0.30265(10) -0.0595(5) 0.0627(11) Uani 1 1 d . . .
O1 O 0.0606(4) -0.02681(13) 0.2203(6) 0.1324(18) Uani 1 1 d . . .
O2 O 0.0354(3) -0.03881(10) 0.4613(5) 0.1066(14) Uani 1 1 d . . .
O3 O 0.2976(3) 0.00173(10) 0.9847(4) 0.0895(12) Uani 1 1 d . . .
O4 O 0.4417(3) 0.03491(9) 0.9957(4) 0.0751(10) Uani 1 1 d . . .
O5 O 0.8368(3) 0.12036(9) 0.8417(4) 0.0757(10) Uani 1 1 d . . .
H5 H 0.8907 0.1342 0.8754 0.114 Uiso 1 1 calc R . .
O6 O 0.6100(4) 0.08955(12) 0.0642(5) 0.1249(18) Uani 1 1 d . . .
O7 O 0.6946(3) 0.13876(10) 0.0468(4) 0.0880(11) Uani 1 1 d . . .
O8 O 0.4099(3) 0.20368(8) 0.2465(5) 0.0843(11) Uani 1 1 d . . .
O9 O 0.5529(3) 0.18428(9) 0.1767(5) 0.0818(11) Uani 1 1 d . . .
O10 O 0.3434(3) 0.32377(10) 0.3108(5) 0.0982(13) Uani 1 1 d . . .
O11 O 0.4290(3) 0.36359(11) 0.2087(6) 0.1101(15) Uani 1 1 d . . .
O12 O 0.9994(2) 0.16258(7) -0.0236(4) 0.0603(8) Uani 1 1 d . . .
H12 H 1.0577 0.1506 -0.0041 0.090 Uiso 1 1 calc R . .
O13 O 1.2100(3) 0.30911(8) -0.0812(5) 0.0882(11) Uani 1 1 d . . .
O14 O 1.0532(3) 0.32612(8) -0.0433(5) 0.0941(12) Uani 1 1 d . . .
C1 C 0.4003(3) 0.02816(10) 0.6382(5) 0.0440(10) Uani 1 1 d . . .
C2 C 0.3638(4) 0.02231(10) 0.4600(5) 0.0484(11) Uani 1 1 d . . .
H2 H 0.4092 0.0305 0.3972 0.058 Uiso 1 1 calc R . .
C3 C 0.3305(4) 0.01374(10) 0.7288(6) 0.0473(11) Uani 1 1 d . . .
C4 C 0.2645(4) 0.00514(10) 0.3752(6) 0.0534(12) Uani 1 1 d . . .
H4 H 0.2417 0.0021 0.2563 0.064 Uiso 1 1 calc R . .
C5 C 0.1979(4) -0.00778(11) 0.4689(6) 0.0545(12) Uani 1 1 d . . .
C6 C 0.2299(4) -0.00430(11) 0.6429(6) 0.0550(12) Uani 1 1 d . . .
H6 H 0.1851 -0.0139 0.7037 0.066 Uiso 1 1 calc R . .
C7 C 0.7072(3) 0.09686(11) 0.5891(6) 0.0474(11) Uani 1 1 d . . .
C8 C 0.8008(4) 0.11900(11) 0.6693(6) 0.0525(11) Uani 1 1 d . . .
C9 C 0.7191(4) 0.11536(11) 0.3159(6) 0.0529(12) Uani 1 1 d . . .
C10 C 0.6698(4) 0.09476(11) 0.4113(6) 0.0541(12) Uani 1 1 d . . .
H10 H 0.6107 0.0793 0.3554 0.065 Uiso 1 1 calc R . .
C11 C 0.8097(4) 0.13778(12) 0.3948(7) 0.0616(13) Uani 1 1 d . . .
H11 H 0.8420 0.1517 0.3291 0.074 Uiso 1 1 calc R . .
C12 C 0.8513(4) 0.13914(12) 0.5715(7) 0.0616(13) Uani 1 1 d . . .
H12A H 0.9136 0.1536 0.6262 0.074 Uiso 1 1 calc R . .
C13 C 0.6463(4) 0.07850(11) 0.6897(6) 0.0542(12) Uani 1 1 d . . .
H13 H 0.6740 0.0794 0.8095 0.065 Uiso 1 1 calc R . .
C14 C 0.5283(3) 0.24484(11) 0.1855(5) 0.0445(11) Uani 1 1 d . . .
C15 C 0.4597(3) 0.27097(12) 0.2181(5) 0.0510(11) Uani 1 1 d . . .
H15 H 0.3955 0.2649 0.2478 0.061 Uiso 1 1 calc R . .
C16 C 0.6502(3) 0.28944(11) 0.1312(5) 0.0525(11) Uani 1 1 d . . .
H16 H 0.7142 0.2961 0.1024 0.063 Uiso 1 1 calc R . .
C17 C 0.6276(3) 0.25334(11) 0.1418(5) 0.0432(10) Uani 1 1 d . . .
C18 C 0.4865(4) 0.30573(12) 0.2067(6) 0.0541(12) Uani 1 1 d . . .
C19 C 0.5818(4) 0.31511(12) 0.1614(6) 0.0602(13) Uani 1 1 d . . .
H19 H 0.5987 0.3389 0.1518 0.072 Uiso 1 1 calc R . .
C20 C 0.9864(3) 0.25806(11) -0.0166(5) 0.0427(10) Uani 1 1 d . . .
H20 H 0.9412 0.2762 0.0034 0.051 Uiso 1 1 calc R . .
C21 C 1.0838(3) 0.26624(10) -0.0554(5) 0.0422(10) Uani 1 1 d . . .
C22 C 0.9550(3) 0.22315(10) -0.0072(5) 0.0394(10) Uani 1 1 d . . .
C23 C 1.0242(3) 0.19593(11) -0.0376(5) 0.0438(10) Uani 1 1 d . . .
C24 C 1.1525(3) 0.23997(12) -0.0879(5) 0.0527(12) Uani 1 1 d . . .
H24 H 1.2187 0.2458 -0.1128 0.063 Uiso 1 1 calc R . .
C25 C 1.1214(4) 0.20562(12) -0.0827(5) 0.0549(12) Uani 1 1 d . . .
H25 H 1.1653 0.1880 -0.1095 0.066 Uiso 1 1 calc R . .
C26 C 0.8530(3) 0.21477(11) 0.0378(5) 0.0465(11) Uani 1 1 d . . .
H26 H 0.8331 0.1912 0.0458 0.056 Uiso 1 1 calc R . .
C27 C 0.2757(4) 0.13224(11) 0.1605(7) 0.0705(14) Uani 1 1 d . . .
H27A H 0.2869 0.1423 0.0584 0.085 Uiso 1 1 calc R . .
H27B H 0.2708 0.1518 0.2345 0.085 Uiso 1 1 calc R . .
C28 C 0.1725(5) 0.09714(14) -0.1844(7) 0.0964(18) Uani 1 1 d . . .
H28A H 0.1214 0.1165 -0.2317 0.145 Uiso 1 1 calc R . .
H28B H 0.1579 0.0782 -0.2668 0.145 Uiso 1 1 calc R . .
H28C H 0.2504 0.1050 -0.1580 0.145 Uiso 1 1 calc R . .
C29 C 0.1533(4) 0.08398(13) -0.0193(7) 0.0880(17) Uani 1 1 d . . .
H29A H 0.0778 0.0733 -0.0485 0.106 Uiso 1 1 calc R . .
H29B H 0.2096 0.0659 0.0335 0.106 Uiso 1 1 calc R . .
C30 C 0.3797(4) 0.11063(14) 0.2536(8) 0.107(2) Uani 1 1 d . . .
H30A H 0.3749 0.1031 0.3628 0.161 Uiso 1 1 calc R . .
H30B H 0.4474 0.1247 0.2720 0.161 Uiso 1 1 calc R . .
H30C H 0.3833 0.0903 0.1856 0.161 Uiso 1 1 calc R . .
C31 C 0.1385(5) 0.09961(14) 0.2666(7) 0.0914(17) Uani 1 1 d . . .
H31A H 0.1908 0.0804 0.3173 0.110 Uiso 1 1 calc R . .
H31B H 0.1527 0.1186 0.3506 0.110 Uiso 1 1 calc R . .
C32 C 0.0185(5) 0.08698(17) 0.2272(8) 0.115(2) Uani 1 1 d . . .
H32A H -0.0336 0.1058 0.1753 0.173 Uiso 1 1 calc R . .
H32B H 0.0063 0.0796 0.3319 0.173 Uiso 1 1 calc R . .
H32C H 0.0053 0.0673 0.1490 0.173 Uiso 1 1 calc R . .
H9A H 0.683(3) 0.2092(9) 0.104(5) 0.027(12) Uiso 1 1 d . . .
H4A H 0.517(4) 0.0507(11) 0.833(5) 0.076(16) Uiso 1 1 d . . .

loop_
_atom_site_aniso_label
_atom_site_aniso_U_11
_atom_site_aniso_U_22
_atom_site_aniso_U_33
_atom_site_aniso_U_23
_atom_site_aniso_U_13
_atom_site_aniso_U_12
N1 0.056(2) 0.046(2) 0.078(3) -0.001(2) 0.030(2) -0.0059(18)
N2 0.066(3) 0.076(3) 0.089(4) -0.003(3) 0.023(3) -0.024(2)
N3 0.068(3) 0.062(3) 0.060(3) -0.004(2) 0.030(2) 0.000(2)
N4 0.052(2) 0.056(2) 0.054(3) -0.001(2) 0.023(2) -0.0103(19)
N5 0.046(2) 0.046(2) 0.065(2) -0.0019(19) 0.026(2) -0.0078(18)
N6 0.080(3) 0.092(4) 0.066(3) -0.012(3) 0.040(3) -0.020(3)
N7 0.058(3) 0.059(3) 0.072(3) -0.004(2) 0.032(2) -0.014(2)
N8 0.063(3) 0.069(3) 0.103(4) -0.006(3) 0.042(3) 0.004(3)
N9 0.045(2) 0.043(3) 0.071(3) 0.002(2) 0.030(2) -0.006(2)
N10 0.035(2) 0.058(2) 0.048(2) 0.0031(18) 0.0173(17) -0.0030(18)
N11 0.052(3) 0.056(3) 0.089(3) 0.012(2) 0.036(2) -0.001(2)
O1 0.124(4) 0.178(5) 0.077(3) -0.014(3) 0.008(3) -0.086(3)
O2 0.084(3) 0.116(3) 0.122(3) -0.005(3) 0.036(3) -0.052(2)
O3 0.091(3) 0.117(3) 0.078(2) 0.005(2) 0.051(2) -0.023(2)
O4 0.086(3) 0.081(2) 0.060(2) -0.0139(19) 0.027(2) -0.022(2)
O5 0.065(2) 0.082(3) 0.077(3) -0.005(2) 0.0199(19) -0.0301(18)
O6 0.165(4) 0.141(4) 0.076(3) -0.039(3) 0.050(3) -0.094(3)
O7 0.101(3) 0.102(3) 0.074(2) 0.003(2) 0.046(2) -0.024(2)
O8 0.068(2) 0.075(2) 0.133(3) 0.007(2) 0.064(2) -0.0156(19)
O9 0.080(3) 0.054(2) 0.134(3) 0.001(2) 0.066(2) -0.0070(19)
O10 0.087(3) 0.094(3) 0.144(4) -0.012(2) 0.080(3) 0.005(2)
O11 0.102(3) 0.062(3) 0.194(5) -0.002(3) 0.086(3) 0.008(2)
O12 0.0385(17) 0.0489(19) 0.090(2) 0.0006(17) 0.0166(18) 0.0011(14)
O13 0.070(2) 0.066(2) 0.148(3) 0.011(2) 0.061(2) -0.0080(19)
O14 0.086(3) 0.049(2) 0.173(4) 0.014(2) 0.077(3) 0.012(2)
C1 0.043(3) 0.032(2) 0.058(3) 0.003(2) 0.018(2) -0.001(2)
C2 0.053(3) 0.045(3) 0.050(3) 0.004(2) 0.022(2) -0.002(2)
C3 0.054(3) 0.037(3) 0.055(3) 0.000(2) 0.024(2) 0.000(2)
C4 0.061(3) 0.041(3) 0.061(3) 0.001(2) 0.023(3) -0.010(2)
C5 0.055(3) 0.041(3) 0.069(3) 0.000(2) 0.021(3) -0.014(2)
C6 0.056(3) 0.047(3) 0.070(4) 0.002(3) 0.031(3) -0.007(2)
C7 0.042(3) 0.045(3) 0.059(3) -0.004(2) 0.021(2) -0.004(2)
C8 0.038(3) 0.055(3) 0.061(3) -0.007(3) 0.012(2) -0.001(2)
C9 0.050(3) 0.055(3) 0.061(3) -0.005(3) 0.030(3) -0.009(2)
C10 0.046(3) 0.046(3) 0.074(3) -0.011(3) 0.025(3) -0.006(2)
C11 0.055(3) 0.060(3) 0.079(4) -0.002(3) 0.033(3) -0.014(3)
C12 0.044(3) 0.058(3) 0.086(4) -0.004(3) 0.026(3) -0.014(2)
C13 0.049(3) 0.055(3) 0.064(3) -0.005(2) 0.026(2) -0.007(2)
C14 0.042(3) 0.054(3) 0.041(3) 0.000(2) 0.019(2) -0.010(2)
C15 0.038(3) 0.070(3) 0.051(3) -0.001(2) 0.022(2) -0.008(2)
C16 0.042(3) 0.053(3) 0.071(3) 0.003(2) 0.030(2) -0.007(2)
C17 0.034(2) 0.055(3) 0.044(3) -0.003(2) 0.017(2) -0.004(2)
C18 0.044(3) 0.059(3) 0.064(3) -0.005(2) 0.024(2) 0.003(2)
C19 0.057(3) 0.049(3) 0.081(3) 0.001(3) 0.030(3) -0.006(2)
C20 0.035(2) 0.053(3) 0.044(3) 0.001(2) 0.018(2) 0.006(2)
C21 0.041(3) 0.042(3) 0.046(3) 0.007(2) 0.017(2) -0.001(2)
C22 0.030(2) 0.045(3) 0.043(2) 0.003(2) 0.0113(19) 0.002(2)
C23 0.037(2) 0.042(3) 0.050(3) 0.003(2) 0.010(2) -0.004(2)
C24 0.042(3) 0.062(3) 0.060(3) 0.009(3) 0.025(2) 0.006(2)
C25 0.047(3) 0.056(3) 0.067(3) -0.002(3) 0.025(2) 0.008(2)
C26 0.042(3) 0.050(3) 0.048(3) -0.002(2) 0.015(2) -0.005(2)
C27 0.051(3) 0.052(3) 0.101(4) -0.009(3) 0.015(3) -0.005(2)
C28 0.108(5) 0.091(4) 0.103(5) -0.019(4) 0.053(4) -0.006(3)
C29 0.075(4) 0.060(3) 0.122(5) -0.025(4) 0.024(4) 0.002(3)
C30 0.058(4) 0.085(4) 0.154(6) 0.019(4) 0.000(4) 0.007(3)
C31 0.092(4) 0.072(4) 0.122(5) 0.014(4) 0.051(4) 0.017(3)
C32 0.094(5) 0.130(6) 0.138(6) 0.038(4) 0.060(4) -0.005(4)

loop_
_atom_type_symbol
_atom_type_description
_atom_type_scat_dispersion_real
_atom_type_scat_dispersion_imag
_atom_type_scat_source
C C 0.0033 0.0016 'International Tables Vol C Tables 4.2.6.8 and 6.1.1.4'
H H 0.0000 0.0000 'International Tables Vol C Tables 4.2.6.8 and 6.1.1.4'
N N 0.0061 0.0033 'International Tables Vol C Tables 4.2.6.8 and 6.1.1.4'
O O 0.0106 0.0060 'International Tables Vol C Tables 4.2.6.8 and 6.1.1.4'

loop_
_geom_angle_atom_site_label_1
_geom_angle_atom_site_label_2
_geom_angle_atom_site_label_3
_geom_angle
_geom_angle_site_symmetry_1
_geom_angle_site_symmetry_3
C29 N1 C27 114.6(4) . .
C29 N1 C31 111.3(4) . .
C27 N1 C31 109.0(4) . .
O1 N2 O2 123.7(5) . .
O1 N2 C5 118.3(5) . .
O2 N2 C5 118.0(5) . .
O3 N3 O4 121.3(4) . .
O3 N3 C3 119.2(4) . .
O4 N3 C3 119.5(4) . .
C1 N4 N5 118.0(4) . .
C1 N4 H4A 117(3) . .
N5 N4 H4A 124(3) . .
C13 N5 N4 116.7(4) . .
O6 N6 O7 123.7(5) . .
O6 N6 C9 117.7(5) . .
O7 N6 C9 118.6(4) . .
O8 N7 O9 122.9(4) . .
O8 N7 C14 118.8(4) . .
O9 N7 C14 118.3(4) . .
O11 N8 O10 123.8(4) . .
O11 N8 C18 118.4(4) . .
O10 N8 C18 117.8(4) . .
C17 N9 N10 119.5(4) . .
C17 N9 H9A 122(3) . .
N10 N9 H9A 118(3) . .
C26 N10 N9 116.2(4) . .
O14 N11 O13 122.4(4) . .
O14 N11 C21 118.7(4) . .
O13 N11 C21 118.9(4) . .
C8 O5 H5 109.5 . .
C23 O12 H12 109.5 . .
N4 C1 C2 120.4(4) . .
N4 C1 C3 123.2(4) . .
C2 C1 C3 116.3(4) . .
C4 C2 C1 122.7(4) . .
C4 C2 H2 118.7 . .
C1 C2 H2 118.7 . .
C6 C3 C1 121.2(4) . .
C6 C3 N3 116.1(4) . .
C1 C3 N3 122.8(4) . .
C2 C4 C5 118.8(4) . .
C2 C4 H4 120.6 . .
C5 C4 H4 120.6 . .
C6 C5 C4 122.0(4) . .
C6 C5 N2 119.6(4) . .
C4 C5 N2 118.5(5) . .
C5 C6 C3 119.0(4) . .
C5 C6 H6 120.5 . .
C3 C6 H6 120.5 . .
C10 C7 C8 118.0(4) . .
C10 C7 C13 120.9(4) . .
C8 C7 C13 120.9(4) . .
O5 C8 C12 122.2(4) . .
O5 C8 C7 117.2(4) . .
C12 C8 C7 120.6(4) . .
C10 C9 C11 121.3(4) . .
C10 C9 N6 119.0(4) . .
C11 C9 N6 119.7(4) . .
C9 C10 C7 120.7(4) . .
C9 C10 H10 119.7 . .
C7 C10 H10 119.7 . .
C12 C11 C9 118.9(4) . .
C12 C11 H11 120.5 . .
C9 C11 H11 120.5 . .
C11 C12 C8 120.4(4) . .
C11 C12 H12A 119.8 . .
C8 C12 H12A 119.8 . .
N5 C13 C7 120.0(4) . .
N5 C13 H13 120.0 . .
C7 C13 H13 120.0 . .
C15 C14 C17 121.3(4) . .
C15 C14 N7 115.8(4) . .
C17 C14 N7 122.9(4) . .
C18 C15 C14 119.8(4) . .
C18 C15 H15 120.1 . .
C14 C15 H15 120.1 . .
C19 C16 C17 122.3(4) . .
C19 C16 H16 118.8 . .
C17 C16 H16 118.8 . .
N9 C17 C16 120.4(4) . .
N9 C17 C14 123.4(4) . .
C16 C17 C14 116.2(4) . .
C15 C18 C19 120.6(4) . .
C15 C18 N8 119.3(4) . .
C19 C18 N8 120.1(4) . .
C16 C19 C18 119.8(4) . .
C16 C19 H19 120.1 . .
C18 C19 H19 120.1 . .
C21 C20 C22 120.6(4) . .
C21 C20 H20 119.7 . .
C22 C20 H20 119.7 . .
C20 C21 C24 121.2(4) . .
C20 C21 N11 120.3(4) . .
C24 C21 N11 118.5(4) . .
C20 C22 C23 119.2(3) . .
C20 C22 C26 120.2(4) . .
C23 C22 C26 120.6(4) . .
O12 C23 C22 120.9(4) . .
O12 C23 C25 120.9(4) . .
C22 C23 C25 118.2(4) . .
C25 C24 C21 118.8(4) . .
C25 C24 H24 120.6 . .
C21 C24 H24 120.6 . .
C24 C25 C23 121.9(4) . .
C24 C25 H25 119.1 . .
C23 C25 H25 119.1 . .
N10 C26 C22 120.6(4) . .
N10 C26 H26 119.7 . .
C22 C26 H26 119.7 . .
C30 C27 N1 116.3(4) . .
C30 C27 H27A 108.2 . .
N1 C27 H27A 108.2 . .
C30 C27 H27B 108.2 . .
N1 C27 H27B 108.2 . .
H27A C27 H27B 107.4 . .
C29 C28 H28A 109.5 . .
C29 C28 H28B 109.5 . .
H28A C28 H28B 109.5 . .
C29 C28 H28C 109.5 . .
H28A C28 H28C 109.5 . .
H28B C28 H28C 109.5 . .
N1 C29 C28 112.1(4) . .
N1 C29 H29A 109.2 . .
C28 C29 H29A 109.2 . .
N1 C29 H29B 109.2 . .
C28 C29 H29B 109.2 . .
H29A C29 H29B 107.9 . .
C27 C30 H30A 109.5 . .
C27 C30 H30B 109.5 . .
H30A C30 H30B 109.5 . .
C27 C30 H30C 109.5 . .
H30A C30 H30C 109.5 . .
H30B C30 H30C 109.5 . .
C32 C31 N1 112.2(5) . .
C32 C31 H31A 109.2 . .
N1 C31 H31A 109.2 . .
C32 C31 H31B 109.2 . .
N1 C31 H31B 109.2 . .
H31A C31 H31B 107.9 . .
C31 C32 H32A 109.5 . .
C31 C32 H32B 109.5 . .
H32A C32 H32B 109.5 . .
C31 C32 H32C 109.5 . .
H32A C32 H32C 109.5 . .
H32B C32 H32C 109.5 . .

loop_
_geom_bond_atom_site_label_1
_geom_bond_atom_site_label_2
_geom_bond_distance
_geom_bond_site_symmetry_2
N1 C29 1.481(6) .
N1 C27 1.506(5) .
N1 C31 1.527(6) .
N2 O1 1.214(5) .
N2 O2 1.223(5) .
N2 C5 1.462(6) .
N3 O3 1.235(4) .
N3 O4 1.234(4) .
N3 C3 1.442(5) .
N4 C1 1.359(5) .
N4 N5 1.378(4) .
N4 H4A 0.93(4) .
N5 C13 1.274(5) .
N6 O6 1.218(5) .
N6 O7 1.231(5) .
N6 C9 1.448(6) .
N7 O8 1.213(4) .
N7 O9 1.238(4) .
N7 C14 1.451(5) .
N8 O11 1.218(5) .
N8 O10 1.228(5) .
N8 C18 1.455(5) .
N9 C17 1.349(5) .
N9 N10 1.378(4) .
N9 H9A 0.76(3) .
N10 C26 1.271(5) .
N11 O14 1.229(4) .
N11 O13 1.230(4) .
N11 C21 1.442(5) .
O5 C8 1.339(5) .
O5 H5 0.8200 .
O12 C23 1.310(4) .
O12 H12 0.8200 .
C1 C2 1.400(5) .
C1 C3 1.418(5) .
C2 C4 1.360(5) .
C2 H2 0.9300 .
C3 C6 1.389(5) .
C4 C5 1.384(6) .
C4 H4 0.9300 .
C5 C6 1.359(6) .
C6 H6 0.9300 .
C7 C10 1.382(5) .
C7 C8 1.403(5) .
C7 C13 1.460(5) .
C8 C12 1.392(6) .
C9 C10 1.378(5) .
C9 C11 1.383(6) .
C10 H10 0.9300 .
C11 C12 1.372(6) .
C11 H11 0.9300 .
C12 H12A 0.9300 .
C13 H13 0.9300 .
C14 C15 1.382(5) .
C14 C17 1.421(5) .
C15 C18 1.364(6) .
C15 H15 0.9300 .
C16 C19 1.360(5) .
C16 C17 1.400(5) .
C16 H16 0.9300 .
C18 C19 1.390(6) .
C19 H19 0.9300 .
C20 C21 1.374(5) .
C20 C22 1.383(5) .
C20 H20 0.9300 .
C21 C24 1.386(5) .
C22 C23 1.409(5) .
C22 C26 1.457(5) .
C23 C25 1.413(5) .
C24 C25 1.357(5) .
C24 H24 0.9300 .
C25 H25 0.9300 .
C26 H26 0.9300 .
C27 C30 1.502(6) .
C27 H27A 0.9700 .
C27 H27B 0.9700 .
C28 C29 1.533(7) .
C28 H28A 0.9600 .
C28 H28B 0.9600 .
C28 H28C 0.9600 .
C29 H29A 0.9700 .
C29 H29B 0.9700 .
C30 H30A 0.9600 .
C30 H30B 0.9600 .
C30 H30C 0.9600 .
C31 C32 1.487(7) .
C31 H31A 0.9700 .
C31 H31B 0.9700 .
C32 H32A 0.9600 .
C32 H32B 0.9600 .
C32 H32C 0.9600 .

loop_
_geom_hbond_atom_site_label_D
_geom_hbond_atom_site_label_H
_geom_hbond_atom_site_label_A
_geom_hbond_distance_DH
_geom_hbond_distance_HA
_geom_hbond_distance_DA
_geom_hbond_angle_DHA
_geom_hbond_site_symmetry_A
O12 H12 N1 0.82 1.94 2.702(4) 155.0 1_655
O5 H5 O12 0.82 1.70 2.518(4) 170.9 1_556

loop_
_geom_torsion_atom_site_label_1
_geom_torsion_atom_site_label_2
_geom_torsion_atom_site_label_3
_geom_torsion_atom_site_label_4
_geom_torsion
_geom_torsion_site_symmetry_1
_geom_torsion_site_symmetry_2
_geom_torsion_site_symmetry_3
_geom_torsion_site_symmetry_4
C1 N4 N5 C13 179.4(4) . . . .
C17 N9 N10 C26 -179.5(4) . . . .
N5 N4 C1 C2 4.6(5) . . . .
N5 N4 C1 C3 -175.9(3) . . . .
N4 C1 C2 C4 -177.8(4) . . . .
C3 C1 C2 C4 2.8(6) . . . .
N4 C1 C3 C6 178.8(4) . . . .
C2 C1 C3 C6 -1.7(6) . . . .
N4 C1 C3 N3 -0.6(6) . . . .
C2 C1 C3 N3 178.9(4) . . . .
O3 N3 C3 C6 5.6(6) . . . .
O4 N3 C3 C6 -174.8(4) . . . .
O3 N3 C3 C1 -175.0(4) . . . .
O4 N3 C3 C1 4.6(6) . . . .
C1 C2 C4 C5 -1.4(6) . . . .
C2 C4 C5 C6 -1.1(7) . . . .
C2 C4 C5 N2 179.4(4) . . . .
O1 N2 C5 C6 175.6(5) . . . .
O2 N2 C5 C6 -3.1(7) . . . .
O1 N2 C5 C4 -4.9(7) . . . .
O2 N2 C5 C4 176.4(4) . . . .
C4 C5 C6 C3 2.1(7) . . . .
N2 C5 C6 C3 -178.4(4) . . . .
C1 C3 C6 C5 -0.6(6) . . . .
N3 C3 C6 C5 178.8(4) . . . .
C10 C7 C8 O5 -179.2(4) . . . .
C13 C7 C8 O5 4.9(6) . . . .
C10 C7 C8 C12 2.3(6) . . . .
C13 C7 C8 C12 -173.6(4) . . . .
O6 N6 C9 C10 -17.5(6) . . . .
O7 N6 C9 C10 161.2(4) . . . .
O6 N6 C9 C11 164.8(5) . . . .
O7 N6 C9 C11 -16.4(6) . . . .
C11 C9 C10 C7 2.2(6) . . . .
N6 C9 C10 C7 -175.4(4) . . . .
C8 C7 C10 C9 -3.6(6) . . . .
C13 C7 C10 C9 172.3(4) . . . .
C10 C9 C11 C12 0.5(7) . . . .
N6 C9 C11 C12 178.1(4) . . . .
C9 C11 C12 C8 -1.8(7) . . . .
O5 C8 C12 C11 -178.0(4) . . . .
C7 C8 C12 C11 0.4(7) . . . .
N4 N5 C13 C7 -175.9(3) . . . .
C10 C7 C13 N5 -2.3(6) . . . .
C8 C7 C13 N5 173.4(4) . . . .
O8 N7 C14 C15 -1.0(6) . . . .
O9 N7 C14 C15 -179.4(4) . . . .
O8 N7 C14 C17 177.5(4) . . . .
O9 N7 C14 C17 -0.9(6) . . . .
C17 C14 C15 C18 0.7(6) . . . .
N7 C14 C15 C18 179.2(4) . . . .
N10 N9 C17 C16 -1.0(6) . . . .
N10 N9 C17 C14 178.8(3) . . . .
C19 C16 C17 N9 -179.9(4) . . . .
C19 C16 C17 C14 0.3(6) . . . .
C15 C14 C17 N9 179.2(4) . . . .
N7 C14 C17 N9 0.7(6) . . . .
C15 C14 C17 C16 -1.0(6) . . . .
N7 C14 C17 C16 -179.4(4) . . . .
C14 C15 C18 C19 0.4(7) . . . .
C14 C15 C18 N8 -179.0(4) . . . .
O11 N8 C18 C15 -169.1(5) . . . .
O10 N8 C18 C15 11.2(7) . . . .
O11 N8 C18 C19 11.5(7) . . . .
O10 N8 C18 C19 -168.2(4) . . . .
C17 C16 C19 C18 0.8(7) . . . .
C15 C18 C19 C16 -1.2(7) . . . .
N8 C18 C19 C16 178.2(4) . . . .
C22 C20 C21 C24 0.7(6) . . . .
C22 C20 C21 N11 -178.0(4) . . . .
O14 N11 C21 C20 -6.5(6) . . . .
O13 N11 C21 C20 174.4(4) . . . .
O14 N11 C21 C24 174.7(4) . . . .
O13 N11 C21 C24 -4.4(6) . . . .
C21 C20 C22 C23 0.1(6) . . . .
C21 C20 C22 C26 178.6(3) . . . .
C20 C22 C23 O12 177.5(4) . . . .
C26 C22 C23 O12 -1.0(6) . . . .
C20 C22 C23 C25 -2.2(5) . . . .
C26 C22 C23 C25 179.3(3) . . . .
C20 C21 C24 C25 0.7(6) . . . .
N11 C21 C24 C25 179.4(4) . . . .
C21 C24 C25 C23 -2.9(6) . . . .
O12 C23 C25 C24 -176.0(4) . . . .
C22 C23 C25 C24 3.7(6) . . . .
N9 N10 C26 C22 -178.9(3) . . . .
C20 C22 C26 N10 1.1(5) . . . .
C23 C22 C26 N10 179.6(4) . . . .
C29 N1 C27 C30 -62.7(6) . . . .
C31 N1 C27 C30 62.8(5) . . . .
C27 N1 C29 C28 -57.9(5) . . . .
C31 N1 C29 C28 177.7(4) . . . .
C29 N1 C31 C32 -64.5(5) . . . .
C27 N1 C31 C32 168.1(4) . . . .
